data_2020911
loop_
_publ_author_name
'Pinto, Miguel'
'Chakraborty, Indranil'
'Martinez-Gonzalez, Jorge'
'Mascharak, Pradip'

_publ_section_title
;
 Synthesis and structures of photoactive rhenium carbonyl complexes
 derived from 2-(pyridin-2-yl)-1,3-benzothiazole,
 2-(quinolin-2-yl)-1,3-benzothiazole and 1,10-phenanthroline
;
_journal_coeditor_code OV3097
_journal_issue 11
_journal_name_full 'Acta Crystallographica Section C'
_journal_page_first 923
_journal_page_last 929
_journal_paper_doi 10.1107/S2053229617014644
_journal_volume 73
_journal_year 2017
_chemical_formula_iupac '[Re (C7 H7 N) (C16 H10 N2 S) (C O)3] (C F3 S O3), 0.28H2 O'
_chemical_formula_moiety 'C26 H17 N3 O3 Re S +, C F3 O3 S -, 0.28(H2 O)'
_chemical_formula_sum 'C27 H17 F3 N3 O6.28 Re S2'
_chemical_formula_weight 791.20
_chemical_name_systematic
;<i>fac</i>-Tricarbonyl[2-(quinolin-2-yl)-1,3-benzothiazole-\k^2^<i>N</i>,<i>N</i>'](4-vinylpyridine-\k<i>N</i>)rhenium(I)
trifluoromethanesulfonate 0.28-hydrate
;
_space_group_crystal_system monoclinic
_space_group_IT_number 14
_space_group_name_Hall '-P 2yn'
_space_group_name_H-M_alt 'P 1 21/n 1'
_symmetry_space_group_name_Hall '-P 2yn'
_symmetry_space_group_name_H-M 'P 1 21/n 1'
_atom_sites_solution_hydrogens geom
_atom_sites_solution_primary dual
_atom_sites_solution_secondary difmap
_audit_creation_method SHELXL-2016/6
_cell_angle_alpha 90
_cell_angle_beta 96.56(3)
_cell_angle_gamma 90
_cell_formula_units_Z 4
_cell_length_a 12.814(3)
_cell_length_b 12.088(2)
_cell_length_c 18.248(4)
_cell_measurement_reflns_used 5353
_cell_measurement_temperature 273(2)
_cell_measurement_theta_max 22.04
_cell_measurement_theta_min 2.25
_cell_volume 2808.0(10)
_computing_cell_refinement
;
SAINT (Bruker, 2015)
;
_computing_data_collection
;
APEX (Bruker, 2015)
;
_computing_data_reduction
;
SAINT (Bruker, 2015)
;
_computing_molecular_graphics
;
<i>OLEX2</i> (Dolomanov <i>et al.</i>,  2009)
;
_computing_publication_material
;
<i>OLEX2</i> (Dolomanov <i>et al.</i>,  2009) and publCIF (Westrip,
2010)
;
_computing_structure_refinement
;
SHELXL2016 (Sheldrick, 2015<i>b</i>)
;
_computing_structure_solution
;
SHELXT2014 (Sheldrick, 2015<i>a</i>)
;
_diffrn_ambient_temperature 273(2)
_diffrn_detector_area_resol_mean 8.33
_diffrn_measured_fraction_theta_full 0.999
_diffrn_measured_fraction_theta_max 0.937
_diffrn_measurement_device_type 'Bruker APEXII'
_diffrn_measurement_method '\w-scans '
_diffrn_radiation_monochromator graphite
_diffrn_radiation_source 'fine-focus sealed tube'
_diffrn_radiation_type MoK\a
_diffrn_radiation_wavelength 0.71073
_diffrn_reflns_av_R_equivalents 0.0404
_diffrn_reflns_limit_h_max 16
_diffrn_reflns_limit_h_min -17
_diffrn_reflns_limit_k_max 13
_diffrn_reflns_limit_k_min -16
_diffrn_reflns_limit_l_max 24
_diffrn_reflns_limit_l_min -23
_diffrn_reflns_number 25681
_diffrn_reflns_theta_full 25.242
_diffrn_reflns_theta_max 29.088
_diffrn_reflns_theta_min 2.247
_exptl_absorpt_coefficient_mu 4.545
_exptl_absorpt_correction_T_max 0.7458
_exptl_absorpt_correction_T_min 0.6108
_exptl_absorpt_correction_type multi-scan
_exptl_absorpt_process_details
;
(SADABS; Krause <i>et al.</i>, 2015)
;
_exptl_crystal_colour yellow
_exptl_crystal_density_diffrn 1.872
_exptl_crystal_description block
_exptl_crystal_F_000 1537
_exptl_crystal_size_max 0.15
_exptl_crystal_size_mid 0.12
_exptl_crystal_size_min 0.10
_refine_diff_density_max 1.219
_refine_diff_density_min -0.707
_refine_ls_extinction_method none
_refine_ls_goodness_of_fit_ref 1.039
_refine_ls_hydrogen_treatment constr
_refine_ls_matrix_type full
_refine_ls_number_parameters 608
_refine_ls_number_reflns 7054
_refine_ls_number_restraints 3097
_refine_ls_restrained_S_all 0.899
_refine_ls_R_factor_all 0.0598
_refine_ls_R_factor_gt 0.0424
_refine_ls_shift/su_max 0.001
_refine_ls_shift/su_mean 0.000
_refine_ls_structure_factor_coef Fsqd
_refine_ls_weighting_details 'w=1/[\s^2^(Fo^2^)+(0.0500P)^2^] where P=(Fo^2^+2Fc^2^)/3'
_refine_ls_weighting_scheme calc
_refine_ls_wR_factor_gt 0.0978
_refine_ls_wR_factor_ref 0.1042
_reflns_number_gt 5250
_reflns_number_total 7054
_reflns_threshold_expression 'I > 2\s(I)'
_cod_data_source_file ov3097sup1.cif
_cod_data_source_block 2
_cod_database_code 2020911
_shelx_space_group_comment
;
The symmetry employed for this shelxl refinement is uniquely defined
by the following loop, which should always be used as a source of
symmetry information in preference to the above space-group names.
They are only intended as comments.
;

loop_
_space_group_symop_operation_xyz
'x, y, z'
'-x+1/2, y+1/2, -z+1/2'
'-x, -y, -z'
'x-1/2, -y-1/2, z-1/2'

loop_
_atom_site_type_symbol
_atom_site_label
_atom_site_fract_x
_atom_site_fract_y
_atom_site_fract_z
_atom_site_U_iso_or_equiv
_atom_site_adp_type
_atom_site_calc_flag
_atom_site_occupancy
_atom_site_disorder_assembly
_atom_site_disorder_group
Re Re1 0.18897(2) 0.26296(2) 0.39241(2) 0.05208(9) Uani d 1 . .
S S1 0.37198(12) 0.57697(13) 0.46845(9) 0.0829(4) Uani d 1 . .
O O1 0.0100(3) 0.3433(4) 0.2797(2) 0.0931(13) Uani d 1 . .
O O2 0.0742(3) 0.0468(4) 0.4173(2) 0.0972(13) Uani d 1 . .
O O3 0.2720(3) 0.1400(3) 0.2651(2) 0.0839(12) Uani d 1 . .
N N1 0.1402(3) 0.3616(3) 0.48547(19) 0.0536(9) Uani d 1 . .
N N2 0.2845(3) 0.4122(3) 0.3965(2) 0.0524(9) Uani d 1 . .
N N3 0.3207(3) 0.2054(3) 0.4725(2) 0.0536(9) Uani d 1 . .
C C1 0.0766(4) 0.3141(5) 0.3229(3) 0.0664(13) Uani d 1 . .
C C2 0.1145(4) 0.1283(5) 0.4077(3) 0.0661(13) Uani d 1 . .
C C3 0.2425(4) 0.1860(5) 0.3133(3) 0.0633(13) Uani d 1 . .
C C4 0.0567(3) 0.3445(4) 0.5259(2) 0.0556(12) Uani d 1 . .
C C5 -0.0243(4) 0.2712(5) 0.5001(3) 0.0714(15) Uani d 1 . .
H H5 -0.022553 0.234203 0.455581 0.086 Uiso calc 1 . .
C C6 -0.1065(5) 0.2546(5) 0.5414(4) 0.085(2) Uani d 1 . .
H H6 -0.160797 0.207137 0.523809 0.102 Uiso calc 1 . .
C C7 -0.1100(5) 0.3063(6) 0.6078(3) 0.0845(18) Uani d 1 . .
H H7 -0.165381 0.291519 0.635206 0.101 Uiso calc 1 . .
C C8 -0.0341(4) 0.3786(6) 0.6343(3) 0.0766(16) Uani d 1 . .
H H8 -0.037283 0.413413 0.679488 0.092 Uiso calc 1 . .
C C9 0.0510(4) 0.4009(5) 0.5922(3) 0.0640(13) Uani d 1 . .
C C10 0.1287(5) 0.4786(5) 0.6140(3) 0.0836(17) Uani d 1 . .
H H10 0.128062 0.513484 0.659400 0.100 Uiso calc 1 . .
C C11 0.1991(4) 0.5031(5) 0.5750(3) 0.0690(14) Uani d 1 . .
H H11 0.246414 0.559566 0.589372 0.083 Uiso calc 1 . .
C C12 0.2066(4) 0.4439(4) 0.5082(3) 0.0599(12) Uani d 1 . .
C C13 0.2836(3) 0.4692(4) 0.4578(3) 0.0556(11) Uani d 1 . .
C C14 0.4164(4) 0.5428(5) 0.3845(3) 0.0693(14) Uani d 1 . .
C C15 0.4942(5) 0.5909(5) 0.3493(4) 0.093(2) Uani d 1 . .
H H15 0.531174 0.651887 0.369518 0.112 Uiso calc 1 . .
C C16 0.5157(5) 0.5470(6) 0.2841(4) 0.099(2) Uani d 1 . .
H H16 0.569143 0.577862 0.260319 0.119 Uiso calc 1 . .
C C17 0.4602(5) 0.4574(6) 0.2518(3) 0.0870(18) Uani d 1 . .
H H17 0.476478 0.429812 0.206946 0.104 Uiso calc 1 . .
C C18 0.3813(4) 0.4092(5) 0.2860(3) 0.0670(13) Uani d 1 . .
H H18 0.343376 0.349676 0.264386 0.080 Uiso calc 1 . .
C C19 0.3595(3) 0.4513(4) 0.3535(3) 0.0572(12) Uani d 1 . .
C C20 0.4174(4) 0.2054(4) 0.4533(3) 0.0595(12) Uani d 1 . .
H H20 0.428930 0.234653 0.407761 0.071 Uiso calc 1 . .
C C21 0.5021(4) 0.1629(4) 0.4991(3) 0.0608(12) Uani d 1 . .
H H21 0.568913 0.164295 0.483929 0.073 Uiso calc 1 . .
C C22 0.4876(4) 0.1188(4) 0.5668(3) 0.0599(12) Uani d 1 . .
C C23 0.3873(4) 0.1202(5) 0.5863(3) 0.0689(14) Uani d 1 . .
H H23 0.373901 0.092280 0.631744 0.083 Uiso calc 1 . .
C C24 0.3060(4) 0.1633(4) 0.5381(3) 0.0630(13) Uani d 1 . .
H H24 0.238452 0.162822 0.552115 0.076 Uiso calc 1 . .
C C25 0.5758(5) 0.0727(5) 0.6174(3) 0.0765(16) Uani d 1 . .
H H25 0.559334 0.034776 0.658917 0.092 Uiso calc 1 . .
C C26 0.6734(5) 0.0817(6) 0.6079(4) 0.105(2) Uani d 1 . .
H H26A 0.692590 0.119085 0.566965 0.126 Uiso calc 1 . .
H H26B 0.724685 0.050676 0.641911 0.126 Uiso calc 1 . .
S S2 0.8300(7) 0.6914(9) 0.1685(6) 0.1007(17) Uani d 0.375(3) A 1
O O4 0.9064(10) 0.6143(12) 0.1993(7) 0.115(2) Uani d 0.375(3) A 1
O O5 0.8707(11) 0.7853(12) 0.1333(7) 0.114(2) Uani d 0.375(3) A 1
O O6 0.7354(10) 0.6459(11) 0.1317(7) 0.118(2) Uani d 0.375(3) A 1
C C27 0.7805(8) 0.7566(10) 0.2528(9) 0.113(2) Uani d 0.375(3) A 1
F F1 0.7387(9) 0.6762(10) 0.2851(6) 0.121(2) Uani d 0.375(3) A 1
F F2 0.7133(8) 0.8304(9) 0.2281(6) 0.121(2) Uani d 0.375(3) A 1
F F3 0.8604(9) 0.7971(9) 0.2914(6) 0.113(2) Uani d 0.375(3) A 1
S S2A 0.7824(9) 0.6799(11) 0.1667(6) 0.106(2) Uani d 0.222(3) B 2
O O4A 0.807(2) 0.734(2) 0.1028(11) 0.114(2) Uani d 0.222(3) B 2
O O5A 0.6703(14) 0.649(2) 0.1560(14) 0.118(2) Uani d 0.222(3) B 2
O O6A 0.8457(19) 0.5846(18) 0.1929(13) 0.116(2) Uani d 0.222(3) B 2
C C27A 0.7903(18) 0.7705(19) 0.2512(12) 0.114(2) Uani d 0.222(3) B 2
F F1A 0.8879(16) 0.7603(18) 0.2795(13) 0.119(2) Uani d 0.222(3) B 2
F F2A 0.7250(18) 0.7329(17) 0.2936(12) 0.114(2) Uani d 0.222(3) B 2
F F3A 0.7706(17) 0.8700(15) 0.2263(11) 0.118(2) Uani d 0.222(3) B 2
S S2B 0.8443(10) 0.6936(14) 0.1676(10) 0.1060(19) Uani d 0.279(2) C 3
O O4B 0.842(2) 0.771(2) 0.1111(11) 0.114(2) Uani d 0.279(2) C 3
O O5B 0.9332(14) 0.6202(19) 0.1765(11) 0.112(2) Uani d 0.279(2) C 3
O O6B 0.831(2) 0.7428(16) 0.2396(10) 0.119(2) Uani d 0.279(2) C 3
C C27B 0.7202(17) 0.6139(17) 0.1428(11) 0.115(2) Uani d 0.279(2) C 3
F F1B 0.6484(11) 0.6935(14) 0.1429(9) 0.115(2) Uani d 0.279(2) C 3
F F2B 0.7244(12) 0.5376(13) 0.1873(8) 0.120(2) Uani d 0.279(2) C 3
F F3B 0.7442(12) 0.5872(14) 0.0776(7) 0.121(2) Uani d 0.279(2) C 3
O O7 0.8510(15) 0.9029(18) 0.3628(10) 0.129(3) Uani d 0.279(2) C 3
S C27C 0.7802(16) 0.7569(15) 0.2269(10) 0.117(2) Uani d 0.125(2) D 4
O O4C 0.797(3) 0.733(3) 0.3024(12) 0.115(2) Uani d 0.125(2) D 4
O O5C 0.672(2) 0.759(3) 0.193(2) 0.114(2) Uani d 0.125(2) D 4
O O6C 0.836(3) 0.855(2) 0.2047(19) 0.115(2) Uani d 0.125(2) D 4
C S2C 0.840(2) 0.644(2) 0.1740(15) 0.115(2) Uani d 0.125(2) D 4
F F1C 0.940(2) 0.667(3) 0.191(2) 0.113(2) Uani d 0.125(2) D 4
F F2C 0.807(3) 0.655(3) 0.1059(13) 0.116(2) Uani d 0.125(2) D 4
F F3C 0.801(3) 0.564(2) 0.2102(17) 0.117(2) Uani d 0.125(2) D 4

loop_
_atom_site_aniso_label
_atom_site_aniso_U_11
_atom_site_aniso_U_22
_atom_site_aniso_U_33
_atom_site_aniso_U_12
_atom_site_aniso_U_13
_atom_site_aniso_U_23
Re1 0.05839(13) 0.05183(15) 0.04699(13) -0.00752(8) 0.01014(9) -0.00218(8)
S1 0.0777(9) 0.0666(10) 0.1048(12) -0.0156(7) 0.0120(8) -0.0168(8)
O1 0.082(3) 0.117(4) 0.077(3) 0.008(3) -0.004(2) 0.007(3)
O2 0.118(3) 0.073(3) 0.106(3) -0.036(3) 0.033(3) -0.010(2)
O3 0.099(3) 0.087(3) 0.073(2) -0.020(2) 0.039(2) -0.019(2)
N1 0.054(2) 0.058(3) 0.049(2) 0.0052(18) 0.0079(17) -0.0007(18)
N2 0.056(2) 0.051(2) 0.051(2) -0.0007(18) 0.0098(17) 0.0068(18)
N3 0.069(3) 0.042(2) 0.052(2) 0.0031(19) 0.0122(19) -0.0009(18)
C1 0.072(3) 0.068(4) 0.060(3) -0.007(3) 0.014(3) -0.001(3)
C2 0.079(3) 0.063(4) 0.057(3) -0.017(3) 0.014(3) -0.008(3)
C3 0.077(3) 0.064(4) 0.052(3) -0.016(3) 0.020(2) -0.005(2)
C4 0.052(3) 0.065(3) 0.050(3) 0.003(2) 0.009(2) 0.006(2)
C5 0.065(3) 0.084(4) 0.067(3) -0.005(3) 0.018(3) -0.010(3)
C6 0.074(4) 0.094(5) 0.092(5) -0.014(3) 0.029(4) -0.006(3)
C7 0.086(4) 0.097(5) 0.077(4) 0.000(4) 0.040(3) 0.020(4)
C8 0.082(4) 0.095(5) 0.057(3) 0.015(3) 0.025(3) 0.004(3)
C9 0.069(3) 0.069(4) 0.055(3) 0.006(3) 0.012(2) 0.001(2)
C10 0.080(4) 0.086(5) 0.084(4) 0.000(3) 0.003(3) -0.025(3)
C11 0.085(4) 0.060(4) 0.062(3) -0.003(3) 0.007(3) -0.023(3)
C12 0.062(3) 0.055(3) 0.063(3) 0.003(2) 0.008(2) -0.001(2)
C13 0.056(3) 0.047(3) 0.064(3) -0.003(2) 0.006(2) 0.000(2)
C14 0.059(3) 0.058(3) 0.092(4) -0.003(3) 0.013(3) 0.011(3)
C15 0.076(4) 0.070(4) 0.138(6) -0.014(3) 0.036(4) 0.009(4)
C16 0.073(4) 0.096(5) 0.136(6) -0.001(4) 0.045(4) 0.043(5)
C17 0.091(4) 0.088(5) 0.087(4) 0.010(4) 0.034(3) 0.028(4)
C18 0.077(3) 0.062(3) 0.064(3) -0.001(3) 0.014(3) 0.009(3)
C19 0.053(3) 0.048(3) 0.070(3) 0.001(2) 0.009(2) 0.012(2)
C20 0.065(3) 0.059(3) 0.056(3) -0.005(3) 0.011(2) 0.004(2)
C21 0.059(3) 0.064(3) 0.061(3) -0.009(2) 0.012(2) -0.004(2)
C22 0.072(3) 0.045(3) 0.061(3) 0.004(2) 0.002(3) -0.006(2)
C23 0.085(4) 0.071(4) 0.051(3) 0.001(3) 0.011(3) 0.010(3)
C24 0.069(3) 0.060(3) 0.063(3) -0.003(3) 0.022(3) 0.002(2)
C25 0.092(4) 0.067(4) 0.069(4) 0.012(3) 0.005(3) 0.001(3)
C26 0.076(4) 0.110(6) 0.126(6) -0.007(4) -0.004(4) 0.035(5)
S2 0.114(4) 0.107(3) 0.081(3) 0.043(3) 0.013(3) 0.006(2)
O4 0.116(4) 0.128(4) 0.103(4) 0.042(4) 0.017(4) 0.007(4)
O5 0.118(4) 0.129(4) 0.099(4) 0.033(4) 0.023(4) 0.014(4)
O6 0.116(4) 0.135(4) 0.104(4) 0.031(4) 0.023(4) 0.006(4)
C27 0.113(4) 0.128(4) 0.101(4) 0.035(4) 0.024(4) 0.013(4)
F1 0.119(4) 0.132(4) 0.114(4) 0.020(4) 0.022(4) 0.024(4)
F2 0.116(4) 0.133(4) 0.116(4) 0.045(4) 0.027(4) 0.013(4)
F3 0.113(4) 0.120(4) 0.107(4) 0.032(4) 0.017(4) -0.004(4)
S2A 0.113(4) 0.121(4) 0.089(3) 0.032(4) 0.031(4) 0.007(3)
O4A 0.117(5) 0.126(5) 0.102(4) 0.035(4) 0.023(4) 0.014(4)
O5A 0.120(4) 0.130(4) 0.106(4) 0.032(4) 0.020(4) 0.010(4)
O6A 0.118(4) 0.128(4) 0.105(4) 0.033(4) 0.024(4) 0.007(4)
C27A 0.115(4) 0.128(4) 0.102(4) 0.036(4) 0.023(4) 0.010(4)
F1A 0.117(4) 0.130(5) 0.109(4) 0.029(4) 0.016(4) 0.005(4)
F2A 0.117(4) 0.124(5) 0.104(4) 0.033(4) 0.029(4) 0.007(4)
F3A 0.121(5) 0.124(4) 0.110(4) 0.031(4) 0.019(4) 0.010(4)
S2B 0.112(4) 0.112(4) 0.095(3) 0.043(3) 0.016(3) 0.008(3)
O4B 0.117(5) 0.127(4) 0.102(4) 0.033(4) 0.024(4) 0.014(4)
O5B 0.111(4) 0.127(4) 0.100(4) 0.037(4) 0.023(4) 0.012(4)
O6B 0.120(5) 0.132(4) 0.105(4) 0.039(4) 0.018(4) 0.009(4)
C27B 0.116(4) 0.130(4) 0.102(4) 0.034(4) 0.023(4) 0.011(4)
F1B 0.114(4) 0.128(4) 0.106(4) 0.040(4) 0.017(4) 0.014(4)
F2B 0.117(4) 0.129(4) 0.115(4) 0.033(4) 0.022(4) 0.017(4)
F3B 0.124(5) 0.134(5) 0.107(4) 0.036(4) 0.018(4) 0.002(4)
O7 0.128(6) 0.145(6) 0.117(6) 0.026(6) 0.026(6) 0.008(6)
C27C 0.115(4) 0.130(4) 0.107(4) 0.039(4) 0.024(4) 0.011(4)
O4C 0.117(5) 0.127(5) 0.104(4) 0.036(4) 0.020(4) 0.010(4)
O5C 0.114(4) 0.127(5) 0.104(4) 0.035(4) 0.021(4) 0.007(4)
O6C 0.116(5) 0.128(4) 0.105(4) 0.034(4) 0.023(4) 0.009(4)
S2C 0.116(4) 0.127(4) 0.103(4) 0.035(4) 0.022(4) 0.010(4)
F1C 0.114(4) 0.127(5) 0.102(4) 0.036(4) 0.023(4) 0.011(4)
F2C 0.117(5) 0.128(5) 0.105(4) 0.034(4) 0.022(4) 0.009(4)
F3C 0.118(5) 0.127(4) 0.106(4) 0.033(4) 0.020(4) 0.010(4)

loop_
_atom_type_symbol
_atom_type_description
_atom_type_scat_dispersion_real
_atom_type_scat_dispersion_imag
_atom_type_scat_source
C C 0.0033 0.0016 'International Tables Vol C Tables 4.2.6.8 and 6.1.1.4'
H H 0.0000 0.0000 'International Tables Vol C Tables 4.2.6.8 and 6.1.1.4'
F F 0.0171 0.0103 'International Tables Vol C Tables 4.2.6.8 and 6.1.1.4'
N N 0.0061 0.0033 'International Tables Vol C Tables 4.2.6.8 and 6.1.1.4'
O O 0.0106 0.0060 'International Tables Vol C Tables 4.2.6.8 and 6.1.1.4'
Re Re -1.0185 7.2310 'International Tables Vol C Tables 4.2.6.8 and 6.1.1.4'
S S 0.1246 0.1234 'International Tables Vol C Tables 4.2.6.8 and 6.1.1.4'

loop_
_geom_angle_atom_site_label_1
_geom_angle_atom_site_label_2
_geom_angle_atom_site_label_3
_geom_angle
_geom_angle_publ_flag
C3 Re1 C1 87.9(2) y
C3 Re1 C2 85.7(2) y
C1 Re1 C2 91.2(2) y
C3 Re1 N2 100.42(18) y
C1 Re1 N2 97.63(19) y
C2 Re1 N2 169.40(18) y
C3 Re1 N3 91.92(19) y
C1 Re1 N3 179.21(19) y
C2 Re1 N3 89.5(2) y
N2 Re1 N3 81.63(14) y
C3 Re1 N1 174.73(18) y
C1 Re1 N1 94.45(18) y
C2 Re1 N1 98.97(18) y
N2 Re1 N1 74.63(14) y
N3 Re1 N1 85.63(13) y
C13 S1 C14 89.9(2) ?
C12 N1 C4 116.6(4) ?
C12 N1 Re1 114.2(3) ?
C4 N1 Re1 129.0(3) ?
C13 N2 C19 112.1(4) ?
C13 N2 Re1 113.8(3) ?
C19 N2 Re1 133.2(3) ?
C20 N3 C24 118.0(4) ?
C20 N3 Re1 119.4(3) ?
C24 N3 Re1 122.5(3) ?
O1 C1 Re1 178.2(5) ?
O2 C2 Re1 177.3(5) ?
O3 C3 Re1 178.3(5) ?
N1 C4 C9 120.6(4) ?
N1 C4 C5 120.2(4) ?
C9 C4 C5 119.2(4) ?
C6 C5 C4 119.4(6) ?
C6 C5 H5 120.3 ?
C4 C5 H5 120.3 ?
C7 C6 C5 121.5(6) ?
C7 C6 H6 119.2 ?
C5 C6 H6 119.2 ?
C8 C7 C6 121.0(5) ?
C8 C7 H7 119.5 ?
C6 C7 H7 119.5 ?
C7 C8 C9 119.3(5) ?
C7 C8 H8 120.3 ?
C9 C8 H8 120.3 ?
C10 C9 C4 118.0(5) ?
C10 C9 C8 122.5(5) ?
C4 C9 C8 119.5(5) ?
C11 C10 C9 122.5(6) ?
C11 C10 H10 118.8 ?
C9 C10 H10 118.8 ?
C10 C11 C12 119.5(5) ?
C10 C11 H11 120.3 ?
C12 C11 H11 120.3 ?
N1 C12 C11 122.3(4) ?
N1 C12 C13 114.3(4) ?
C11 C12 C13 123.4(5) ?
N2 C13 C12 120.0(4) ?
N2 C13 S1 115.0(3) ?
C12 C13 S1 124.9(4) ?
C15 C14 C19 121.0(6) ?
C15 C14 S1 129.6(5) ?
C19 C14 S1 109.4(4) ?
C16 C15 C14 118.3(6) ?
C16 C15 H15 120.9 ?
C14 C15 H15 120.9 ?
C15 C16 C17 122.0(6) ?
C15 C16 H16 119.0 ?
C17 C16 H16 119.0 ?
C18 C17 C16 120.4(6) ?
C18 C17 H17 119.8 ?
C16 C17 H17 119.8 ?
C17 C18 C19 118.6(6) ?
C17 C18 H18 120.7 ?
C19 C18 H18 120.7 ?
C18 C19 N2 126.7(5) ?
C18 C19 C14 119.7(5) ?
N2 C19 C14 113.6(5) ?
N3 C20 C21 122.0(5) ?
N3 C20 H20 119.0 ?
C21 C20 H20 119.0 ?
C22 C21 C20 120.5(5) ?
C22 C21 H21 119.8 ?
C20 C21 H21 119.8 ?
C23 C22 C21 117.0(5) ?
C23 C22 C25 120.8(5) ?
C21 C22 C25 122.2(5) ?
C22 C23 C24 119.9(5) ?
C22 C23 H23 120.0 ?
C24 C23 H23 120.0 ?
N3 C24 C23 122.7(5) ?
N3 C24 H24 118.7 ?
C23 C24 H24 118.7 ?
C26 C25 C22 124.5(6) ?
C26 C25 H25 117.7 ?
C22 C25 H25 117.7 ?
C25 C26 H26A 120.0 ?
C25 C26 H26B 120.0 ?
H26A C26 H26B 120.0 ?
O4 S2 O6 116.4(7) ?
O4 S2 O5 115.3(6) ?
O6 S2 O5 115.3(7) ?
O4 S2 C27 103.3(7) ?
O6 S2 C27 101.3(7) ?
O5 S2 C27 101.9(7) ?
F3 C27 F1 113.0(10) ?
F3 C27 F2 113.0(10) ?
F1 C27 F2 112.9(10) ?
F3 C27 S2 106.6(10) ?
F1 C27 S2 104.6(10) ?
F2 C27 S2 106.0(10) ?
O4A S2A O6A 118.1(16) ?
O4A S2A O5A 108.2(15) ?
O6A S2A O5A 110.0(15) ?
O4A S2A C27A 114.5(15) ?
O6A S2A C27A 102.4(12) ?
O5A S2A C27A 102.5(12) ?
F2A C27A F3A 115(2) ?
F2A C27A F1A 113(2) ?
F3A C27A F1A 111(2) ?
F2A C27A S2A 108.0(17) ?
F3A C27A S2A 105.1(15) ?
F1A C27A S2A 103.2(16) ?
O4B S2B O5B 116.5(15) ?
O4B S2B O6B 113.2(17) ?
O5B S2B O6B 108.7(14) ?
O4B S2B C27B 103.1(13) ?
O5B S2B C27B 110.5(13) ?
O6B S2B C27B 104.0(12) ?
F2B C27B F3B 114.9(18) ?
F2B C27B F1B 121.4(18) ?
F3B C27B F1B 114.5(17) ?
F2B C27B S2B 104.8(16) ?
F3B C27B S2B 93.8(14) ?
F1B C27B S2B 101.3(15) ?
O4C C27C O5C 117(2) ?
O4C C27C O6C 114(2) ?
O5C C27C O6C 110.1(18) ?
O4C C27C S2C 109.5(17) ?
O5C C27C S2C 102.4(16) ?
O6C C27C S2C 101.7(15) ?
F2C S2C F3C 118(2) ?
F2C S2C F1C 114(2) ?
F3C S2C F1C 117(2) ?
F2C S2C C27C 109(2) ?
F3C S2C C27C 94.5(18) ?
F1C S2C C27C 99.8(19) ?

loop_
_geom_bond_atom_site_label_1
_geom_bond_atom_site_label_2
_geom_bond_distance
_geom_bond_publ_flag
Re1 C3 1.909(5) y
Re1 C1 1.910(6) y
Re1 C2 1.924(6) y
Re1 N2 2.176(4) y
Re1 N3 2.214(4) y
Re1 N1 2.222(4) y
S1 C13 1.723(5) ?
S1 C14 1.744(6) ?
O1 C1 1.149(6) ?
O2 C2 1.135(6) ?
O3 C3 1.142(5) ?
N1 C12 1.343(6) ?
N1 C4 1.384(5) ?
N2 C13 1.315(6) ?
N2 C19 1.391(5) ?
N3 C20 1.326(6) ?
N3 C24 1.335(6) ?
C4 C9 1.397(6) ?
C4 C5 1.405(7) ?
C5 C6 1.378(8) ?
C5 H5 0.9300 ?
C6 C7 1.369(9) ?
C6 H6 0.9300 ?
C7 C8 1.356(8) ?
C7 H7 0.9300 ?
C8 C9 1.430(7) ?
C8 H8 0.9300 ?
C9 C10 1.394(8) ?
C10 C11 1.247(7) ?
C10 H10 0.9300 ?
C11 C12 1.427(6) ?
C11 H11 0.9300 ?
C12 C13 1.455(6) ?
C14 C15 1.375(7) ?
C14 C19 1.408(7) ?
C15 C16 1.359(9) ?
C15 H15 0.9300 ?
C16 C17 1.388(9) ?
C16 H16 0.9300 ?
C17 C18 1.377(7) ?
C17 H17 0.9300 ?
C18 C19 1.390(7) ?
C18 H18 0.9300 ?
C20 C21 1.390(7) ?
C20 H20 0.9300 ?
C21 C22 1.377(7) ?
C21 H21 0.9300 ?
C22 C23 1.373(7) ?
C22 C25 1.484(7) ?
C23 C24 1.385(7) ?
C23 H23 0.9300 ?
C24 H24 0.9300 ?
C25 C26 1.287(8) ?
C25 H25 0.9300 ?
C26 H26A 0.9300 ?
C26 H26B 0.9300 ?
S2 O4 1.420(8) ?
S2 O6 1.427(9) ?
S2 O5 1.432(8) ?
S2 C27 1.90(2) ?
C27 F3 1.272(9) ?
C27 F1 1.284(9) ?
C27 F2 1.286(9) ?
S2A O4A 1.402(15) ?
S2A O6A 1.458(16) ?
S2A O5A 1.475(16) ?
S2A C27A 1.88(2) ?
C27A F2A 1.285(18) ?
C27A F3A 1.300(18) ?
C27A F1A 1.303(19) ?
S2B O4B 1.394(14) ?
S2B O5B 1.438(14) ?
S2B O6B 1.471(18) ?
S2B C27B 1.87(2) ?
C27B F2B 1.225(17) ?
C27B F3B 1.304(18) ?
C27B F1B 1.331(17) ?
C27C O4C 1.399(17) ?
C27C O5C 1.457(17) ?
C27C O6C 1.466(18) ?
C27C S2C 1.88(2) ?
S2C F2C 1.271(19) ?
S2C F3C 1.307(19) ?
S2C F1C 1.321(19) ?

loop_
_geom_hbond_atom_site_label_D
_geom_hbond_atom_site_label_H
_geom_hbond_atom_site_label_A
_geom_hbond_site_symmetry_A
_geom_hbond_distance_DH
_geom_hbond_distance_HA
_geom_hbond_distance_DA
_geom_hbond_angle_DHA
C5 H5 F1B 2_545 0.93 2.33 3.045(17) 133.8
C11 H11 O5 4_576 0.93 2.53 3.459(16) 177.5
C11 H11 O4A 4_576 0.93 2.62 3.48(3) 154.4
C11 H11 F3A 4_576 0.93 2.62 3.199(19) 120.6
C11 H11 O4B 4_576 0.93 2.39 3.31(3) 168.1
C11 H11 O6C 4_576 0.93 2.50 3.27(3) 139.6
C21 H21 O4A 2_645 0.93 2.52 3.35(3) 149.9
C21 H21 O4B 2_645 0.93 2.53 3.26(3) 135.5
C21 H21 F2C 2_645 0.93 2.41 3.27(3) 154.4
C23 H23 O6A 4_566 0.93 2.46 3.23(2) 140.6
C23 H23 F3C 4_566 0.93 2.61 3.44(3) 150.2
C24 H24 O7 3_666 0.93 2.18 2.96(2) 141.1

_cod_database_fobs_code 2020911
